data_2204023
loop_
_publ_author_name
'Pinkus, A. G.'
'Klausmeyer, Kevin K.'
'Feazell, Rodney P.'
'Wang, Ching T.'
'Moseley, Charles G.'

_publ_section_title
;
 2-[Dichloro(phenoxy)methyl]phenyl dichlorophosphonate
;
_journal_issue 8
_journal_name_full 'Acta Crystallographica Section E'
_journal_page_first o1312
_journal_page_last o1313
_journal_paper_doi 10.1107/S1600536804016290
_journal_volume 60
_journal_year 2004
_chemical_formula_iupac 'C13 H9 Cl4 O3 P'
_chemical_formula_moiety 'C13 H9 Cl4 O3 P'
_chemical_formula_sum 'C13 H9 Cl4 O3 P'
_chemical_formula_weight 385.97
_chemical_name_systematic
;
2-[Dichloro(phenoxy)methyl]phenyl dichlorophosphonate
;
_space_group_IT_number 61
_symmetry_cell_setting orthorhombic
_symmetry_space_group_name_Hall '-P 2ac 2ab'
_symmetry_space_group_name_H-M 'P b c a'
_atom_sites_solution_hydrogens geom
_atom_sites_solution_primary direct
_atom_sites_solution_secondary difmap
_audit_creation_method SHELXL97
_cell_angle_alpha 90.00
_cell_angle_beta 90.00
_cell_angle_gamma 90.00
_cell_formula_units_Z 16
_cell_length_a 13.9369(14)
_cell_length_b 19.0631(17)
_cell_length_c 23.503(2)
_cell_measurement_reflns_used 7002
_cell_measurement_temperature 110(2)
_cell_measurement_theta_max 28.52
_cell_measurement_theta_min 2.51
_cell_volume 6244.3(10)
_computing_cell_refinement APEX2
_computing_data_collection 'APEX2 (Bruker, 2003)'
_computing_data_reduction 'SAINT-Plus (Bruker, 2003)'
_computing_molecular_graphics 'SHELXTL (Sheldrick, 2000)'
_computing_publication_material SHELXTL
_computing_structure_refinement 'SHELXL97 (Sheldrick, 1997)'
_computing_structure_solution 'SHELXS97 (Sheldrick, 1997)'
_diffrn_ambient_temperature 110(2)
_diffrn_measured_fraction_theta_full 0.998
_diffrn_measured_fraction_theta_max 0.998
_diffrn_measurement_device_type 'Bruker X8 APEX CCD area-detector'
_diffrn_measurement_method '\f and \w'
_diffrn_radiation_monochromator graphite
_diffrn_radiation_source 'fine-focus sealed tube'
_diffrn_radiation_type MoK\a
_diffrn_radiation_wavelength 0.71073
_diffrn_reflns_av_R_equivalents 0.0441
_diffrn_reflns_av_sigmaI/netI 0.0215
_diffrn_reflns_limit_h_max 17
_diffrn_reflns_limit_h_min -17
_diffrn_reflns_limit_k_max 23
_diffrn_reflns_limit_k_min -19
_diffrn_reflns_limit_l_max 29
_diffrn_reflns_limit_l_min -29
_diffrn_reflns_number 107431
_diffrn_reflns_theta_full 26.37
_diffrn_reflns_theta_max 26.37
_diffrn_reflns_theta_min 2.31
_diffrn_standards_decay_% 0
_diffrn_standards_interval_count 0
_diffrn_standards_interval_time 0
_diffrn_standards_number 0
_exptl_absorpt_coefficient_mu 0.865
_exptl_absorpt_correction_T_max 0.838
_exptl_absorpt_correction_T_min 0.816
_exptl_absorpt_correction_type multi-scan
_exptl_absorpt_process_details '(SADABS; Sheldrick, 1996)'
_exptl_crystal_colour colourless
_exptl_crystal_density_diffrn 1.642
_exptl_crystal_density_meas ?
_exptl_crystal_density_method .
_exptl_crystal_description block
_exptl_crystal_F_000 3104
_exptl_crystal_size_max 0.236
_exptl_crystal_size_mid 0.201
_exptl_crystal_size_min 0.201
_refine_diff_density_max 0.358
_refine_diff_density_min -0.256
_refine_ls_extinction_method none
_refine_ls_goodness_of_fit_ref 1.022
_refine_ls_hydrogen_treatment constr
_refine_ls_matrix_type full
_refine_ls_number_parameters 379
_refine_ls_number_reflns 6382
_refine_ls_number_restraints 0
_refine_ls_restrained_S_all 1.022
_refine_ls_R_factor_all 0.0325
_refine_ls_R_factor_gt 0.0241
_refine_ls_shift/su_max 0.002
_refine_ls_shift/su_mean 0.000
_refine_ls_structure_factor_coef Fsqd
_refine_ls_weighting_details 'calc w = 1/[\s^2^(Fo^2^)+(0.0307P)^2^+3.3409P] where P=(Fo^2^+2Fc^2^)/3'
_refine_ls_weighting_scheme calc
_refine_ls_wR_factor_gt 0.0604
_refine_ls_wR_factor_ref 0.0646
_reflns_number_gt 5384
_reflns_number_total 6382
_reflns_threshold_expression I>2\s(I)
_cod_data_source_file fl6107.cif
_cod_data_source_block 2
_cod_depositor_comments
;
The following automatic conversions were performed:
'_symmetry_cell_setting' value 'Orthorhombic' changed to 'orthorhombic'
according to '/home/saulius/struct/CIF-dictionaries/cif_core.dic'
dictionary named 'cif_core.dic' version 2.4.1 from 2010-06-29.

Automatic conversion script
Id: cif_fix_enum 1527 2010-12-29 10:47:43Z saulius 

The following automatic conversions were performed:

'_symmetry_cell_setting' value 'Orthorhombic' changed to
'orthorhombic' according to
/home/saulius/struct/CIF-dictionaries/cif_core.dic dictionary named
'cif_core.dic' version 2.4.1 from 2010-06-29.

Automatic conversion script
Id: cif_fix_values 1715 2011-07-08 13:25:40Z adriana 
;
_cod_original_cell_volume 6244.2(10)
_cod_database_code 2204023
_cod_database_fobs_code 2204023

loop_
_symmetry_equiv_pos_as_xyz
'x, y, z'
'-x+1/2, -y, z+1/2'
'-x, y+1/2, -z+1/2'
'x+1/2, -y+1/2, -z'
'-x, -y, -z'
'x-1/2, y, -z-1/2'
'x, -y-1/2, z-1/2'
'-x-1/2, y-1/2, z'

loop_
_atom_site_label
_atom_site_fract_x
_atom_site_fract_y
_atom_site_fract_z
_atom_site_U_iso_or_equiv
_atom_site_adp_type
_atom_site_calc_flag
_atom_site_refinement_flags
_atom_site_occupancy
_atom_site_type_symbol
Cl1 0.75390(3) 0.20300(2) 0.565583(19) 0.02871(10) Uani d . 1 Cl
Cl2 0.58374(3) 0.11310(2) 0.617510(18) 0.02633(10) Uani d . 1 Cl
Cl3 0.76534(3) 0.03643(2) 0.753757(15) 0.01909(9) Uani d . 1 Cl
Cl4 0.75539(3) 0.18660(2) 0.731937(15) 0.02028(9) Uani d . 1 Cl
Cl5 0.31866(3) 0.89005(3) 0.879373(19) 0.03366(11) Uani d . 1 Cl
Cl6 0.48112(3) 0.78728(2) 0.92338(2) 0.03242(11) Uani d . 1 Cl
Cl7 0.48864(3) 0.80321(2) 0.764846(15) 0.02099(9) Uani d . 1 Cl
Cl8 0.50452(3) 0.95255(2) 0.740510(16) 0.02132(9) Uani d . 1 Cl
O1 0.77363(7) 0.07959(6) 0.63294(4) 0.0180(2) Uani d . 1 O
O2 0.71173(9) 0.06158(7) 0.52993(5) 0.0325(3) Uani d . 1 O
O3 0.89223(7) 0.12658(6) 0.79330(4) 0.0183(2) Uani d . 1 O
O4 0.51036(7) 0.91373(6) 0.86173(4) 0.0186(2) Uani d . 1 O
O5 0.45603(9) 0.92689(7) 0.96723(5) 0.0320(3) Uani d . 1 O
O6 0.62750(7) 0.85858(6) 0.70261(4) 0.0180(2) Uani d . 1 O
P1 0.71219(3) 0.10495(2) 0.580778(16) 0.01765(9) Uani d . 1 P
P2 0.44854(3) 0.88836(2) 0.914111(17) 0.01955(10) Uani d . 1 P
C1 0.83809(10) 0.11411(8) 0.74506(6) 0.0164(3) Uani d . 1 C
C2 0.90601(10) 0.10631(7) 0.69486(6) 0.0154(3) Uani d . 1 C
C3 0.87363(10) 0.08939(8) 0.63990(6) 0.0160(3) Uani d . 1 C
C4 0.93528(11) 0.08057(8) 0.59430(7) 0.0197(3) Uani d . 1 C
H4 0.9117 0.0682 0.5587 0.024 Uiso calc R 1 H
C5 1.03367(11) 0.09057(9) 0.60279(7) 0.0225(3) Uani d . 1 C
H5 1.0762 0.0853 0.5726 0.027 Uiso calc R 1 H
C6 1.06761(11) 0.10838(8) 0.65624(7) 0.0219(3) Uani d . 1 C
H6 1.1330 0.1154 0.6616 0.026 Uiso calc R 1 H
C7 1.00495(11) 0.11593(8) 0.70205(6) 0.0185(3) Uani d . 1 C
H7 1.0290 0.1275 0.7377 0.022 Uiso calc R 1 H
C8 0.84674(10) 0.13210(8) 0.84728(6) 0.0177(3) Uani d . 1 C
C9 0.81731(12) 0.19689(8) 0.86650(7) 0.0228(3) Uani d . 1 C
H9 0.8230 0.2364 0.8435 0.027 Uiso calc R 1 H
C10 0.77882(13) 0.20220(9) 0.92121(7) 0.0275(4) Uani d . 1 C
H10 0.7580 0.2455 0.9347 0.033 Uiso calc R 1 H
C11 0.77150(12) 0.14327(9) 0.95554(7) 0.0268(4) Uani d . 1 C
H11 0.7456 0.1471 0.9919 0.032 Uiso calc R 1 H
C12 0.80273(12) 0.07860(9) 0.93585(7) 0.0250(4) Uani d . 1 C
H12 0.7982 0.0393 0.9591 0.030 Uiso calc R 1 H
C13 0.84102(11) 0.07248(8) 0.88115(6) 0.0205(3) Uani d . 1 C
H13 0.8623 0.0293 0.8677 0.025 Uiso calc R 1 H
C14 0.57410(10) 0.87376(8) 0.75055(6) 0.0162(3) Uani d . 1 C
C15 0.64161(10) 0.88144(7) 0.80095(6) 0.0155(3) Uani d . 1 C
C16 0.60961(11) 0.90072(8) 0.85538(6) 0.0172(3) Uani d . 1 C
C17 0.67109(11) 0.90830(8) 0.90112(7) 0.0207(3) Uani d . 1 C
H17 0.6479 0.9229 0.9363 0.025 Uiso calc R 1 H
C18 0.76860(11) 0.89371(8) 0.89372(7) 0.0224(3) Uani d . 1 C
H18 0.8107 0.8976 0.9242 0.027 Uiso calc R 1 H
C19 0.80236(11) 0.87336(8) 0.84074(7) 0.0216(3) Uani d . 1 C
H19 0.8672 0.8632 0.8360 0.026 Uiso calc R 1 H
C20 0.73989(11) 0.86791(8) 0.79425(6) 0.0185(3) Uani d . 1 C
H20 0.7637 0.8552 0.7587 0.022 Uiso calc R 1 H
C21 0.58138(10) 0.85411(8) 0.64894(6) 0.0179(3) Uani d . 1 C
C22 0.57809(12) 0.91356(9) 0.61514(7) 0.0234(3) Uani d . 1 C
H22 0.6018 0.9561 0.6285 0.028 Uiso calc R 1 H
C23 0.53869(13) 0.90861(9) 0.56075(7) 0.0286(4) Uani d . 1 C
H23 0.5357 0.9482 0.5377 0.034 Uiso calc R 1 H
C24 0.50406(12) 0.84523(10) 0.54099(7) 0.0291(4) Uani d . 1 C
H24 0.4774 0.8423 0.5048 0.035 Uiso calc R 1 H
C25 0.50903(12) 0.78612(10) 0.57510(7) 0.0279(4) Uani d . 1 C
H25 0.4859 0.7435 0.5616 0.033 Uiso calc R 1 H
C26 0.54851(11) 0.79006(9) 0.62969(7) 0.0217(3) Uani d . 1 C
H26 0.5525 0.7504 0.6526 0.026 Uiso calc R 1 H

loop_
_atom_site_aniso_label
_atom_site_aniso_U_11
_atom_site_aniso_U_22
_atom_site_aniso_U_33
_atom_site_aniso_U_12
_atom_site_aniso_U_13
_atom_site_aniso_U_23
Cl1 0.0242(2) 0.0232(2) 0.0388(2) -0.00243(16) -0.00111(17) 0.01232(17)
Cl2 0.01487(18) 0.0293(2) 0.0349(2) 0.00031(15) 0.00139(16) 0.00667(17)
Cl3 0.01958(18) 0.01759(19) 0.02010(18) -0.00493(14) 0.00219(14) 0.00236(14)
Cl4 0.02165(18) 0.01817(19) 0.02101(18) 0.00552(14) -0.00079(14) 0.00014(15)
Cl5 0.01495(19) 0.0518(3) 0.0342(2) 0.00156(18) -0.00068(16) 0.0062(2)
Cl6 0.0309(2) 0.0225(2) 0.0439(3) -0.00089(17) 0.00383(19) 0.00955(18)
Cl7 0.02040(18) 0.0202(2) 0.02237(19) -0.00621(14) 0.00056(14) -0.00114(15)
Cl8 0.02351(19) 0.0182(2) 0.02227(19) 0.00817(15) -0.00286(15) -0.00061(15)
O1 0.0150(5) 0.0206(6) 0.0185(5) -0.0010(4) -0.0005(4) 0.0029(4)
O2 0.0367(7) 0.0380(7) 0.0229(6) -0.0004(6) -0.0056(5) -0.0083(5)
O3 0.0147(5) 0.0241(6) 0.0161(5) -0.0026(4) -0.0003(4) 0.0025(4)
O4 0.0155(5) 0.0216(6) 0.0187(5) 0.0018(4) 0.0003(4) 0.0010(4)
O5 0.0399(7) 0.0362(7) 0.0198(6) -0.0005(6) 0.0026(5) -0.0020(5)
O6 0.0155(5) 0.0209(6) 0.0175(5) 0.0027(4) 0.0010(4) 0.0004(4)
P1 0.01636(19) 0.0193(2) 0.01725(19) -0.00067(15) -0.00209(15) 0.00073(16)
P2 0.0168(2) 0.0228(2) 0.0190(2) 0.00033(16) 0.00096(15) 0.00126(16)
C1 0.0150(7) 0.0144(8) 0.0197(7) -0.0012(6) -0.0011(6) 0.0032(6)
C2 0.0163(7) 0.0122(7) 0.0178(7) 0.0011(6) 0.0016(6) 0.0047(6)
C3 0.0138(7) 0.0141(8) 0.0201(7) 0.0012(6) -0.0011(6) 0.0028(6)
C4 0.0214(8) 0.0197(8) 0.0181(7) 0.0027(6) -0.0005(6) 0.0020(6)
C5 0.0188(8) 0.0267(9) 0.0220(8) 0.0046(7) 0.0056(6) 0.0046(7)
C6 0.0130(7) 0.0274(9) 0.0254(8) 0.0008(6) 0.0011(6) 0.0079(7)
C7 0.0183(8) 0.0191(8) 0.0182(7) -0.0007(6) -0.0020(6) 0.0048(6)
C8 0.0142(7) 0.0229(8) 0.0159(7) -0.0044(6) -0.0022(6) 0.0014(6)
C9 0.0292(9) 0.0193(8) 0.0198(8) -0.0061(7) -0.0029(7) 0.0026(6)
C10 0.0341(10) 0.0255(9) 0.0228(8) -0.0017(7) 0.0002(7) -0.0054(7)
C11 0.0286(9) 0.0361(10) 0.0156(7) -0.0082(7) 0.0002(6) -0.0010(7)
C12 0.0277(9) 0.0280(9) 0.0192(8) -0.0084(7) -0.0034(7) 0.0074(7)
C13 0.0215(8) 0.0186(8) 0.0215(8) -0.0019(6) -0.0043(6) 0.0019(6)
C14 0.0143(7) 0.0121(7) 0.0220(7) 0.0009(6) 0.0009(6) 0.0011(6)
C15 0.0156(7) 0.0101(7) 0.0206(7) -0.0014(6) -0.0020(6) 0.0019(6)
C16 0.0140(7) 0.0141(8) 0.0234(8) -0.0014(6) 0.0006(6) 0.0017(6)
C17 0.0207(8) 0.0213(8) 0.0200(8) -0.0028(6) -0.0003(6) 0.0003(6)
C18 0.0200(8) 0.0225(9) 0.0248(8) -0.0046(6) -0.0061(6) 0.0045(7)
C19 0.0139(7) 0.0214(8) 0.0294(9) -0.0011(6) -0.0008(6) 0.0061(7)
C20 0.0180(7) 0.0158(8) 0.0216(7) -0.0003(6) 0.0017(6) 0.0028(6)
C21 0.0129(7) 0.0227(8) 0.0183(7) 0.0036(6) 0.0022(6) 0.0009(6)
C22 0.0245(8) 0.0205(8) 0.0251(8) 0.0015(7) 0.0048(7) 0.0033(7)
C23 0.0331(10) 0.0305(10) 0.0223(8) 0.0095(8) 0.0044(7) 0.0088(7)
C24 0.0294(9) 0.0402(11) 0.0178(8) 0.0118(8) -0.0022(7) -0.0006(7)
C25 0.0302(9) 0.0277(10) 0.0257(9) 0.0043(7) -0.0003(7) -0.0066(7)
C26 0.0258(8) 0.0183(8) 0.0211(8) 0.0055(6) 0.0020(6) 0.0012(6)

loop_
_atom_type_symbol
_atom_type_description
_atom_type_scat_dispersion_real
_atom_type_scat_dispersion_imag
_atom_type_scat_source
C C 0.0033 0.0016 'International Tables Vol C Tables 4.2.6.8 and 6.1.1.4'
H H 0.0000 0.0000 'International Tables Vol C Tables 4.2.6.8 and 6.1.1.4'
O O 0.0106 0.0060 'International Tables Vol C Tables 4.2.6.8 and 6.1.1.4'
P P 0.1023 0.0942 'International Tables Vol C Tables 4.2.6.8 and 6.1.1.4'
Cl Cl 0.1484 0.1585 'International Tables Vol C Tables 4.2.6.8 and 6.1.1.4'

loop_
_geom_angle_atom_site_label_1
_geom_angle_atom_site_label_2
_geom_angle_atom_site_label_3
_geom_angle
_geom_angle_publ_flag
C3 O1 P1 125.87(9) ?
C1 O3 C8 120.08(11) y
C16 O4 P2 124.25(9) ?
C14 O6 C21 119.60(11) ?
O2 P1 O1 117.96(7) ?
O2 P1 Cl1 112.84(6) ?
O1 P1 Cl1 105.65(5) ?
O2 P1 Cl2 113.36(6) ?
O1 P1 Cl2 100.11(4) ?
Cl1 P1 Cl2 105.48(3) ?
O5 P2 O4 118.45(7) ?
O5 P2 Cl5 114.25(6) ?
O4 P2 Cl5 99.89(4) ?
O5 P2 Cl6 112.27(6) ?
O4 P2 Cl6 104.91(5) ?
Cl5 P2 Cl6 105.57(3) ?
O3 C1 C2 108.28(12) ?
O3 C1 Cl3 110.76(10) ?
C2 C1 Cl3 110.94(10) ?
O3 C1 Cl4 110.66(10) ?
C2 C1 Cl4 109.64(10) ?
Cl3 C1 Cl4 106.57(8) ?
C7 C2 C3 117.18(13) ?
C7 C2 C1 120.43(13) ?
C3 C2 C1 122.40(13) ?
C4 C3 C2 122.70(14) ?
C4 C3 O1 120.38(13) ?
C2 C3 O1 116.90(12) ?
C3 C4 C5 118.78(14) ?
C3 C4 H4 120.6 ?
C5 C4 H4 120.6 ?
C6 C5 C4 119.86(14) ?
C6 C5 H5 120.1 ?
C4 C5 H5 120.1 ?
C5 C6 C7 120.81(14) ?
C5 C6 H6 119.6 ?
C7 C6 H6 119.6 ?
C6 C7 C2 120.65(14) ?
C6 C7 H7 119.7 ?
C2 C7 H7 119.7 ?
C9 C8 C13 121.89(14) ?
C9 C8 O3 119.44(13) ?
C13 C8 O3 118.43(14) ?
C8 C9 C10 118.75(15) ?
C8 C9 H9 120.6 ?
C10 C9 H9 120.6 ?
C11 C10 C9 120.34(16) ?
C11 C10 H10 119.8 ?
C9 C10 H10 119.8 ?
C12 C11 C10 120.20(15) ?
C12 C11 H11 119.9 ?
C10 C11 H11 119.9 ?
C11 C12 C13 120.07(15) ?
C11 C12 H12 120.0 ?
C13 C12 H12 120.0 ?
C8 C13 C12 118.74(15) ?
C8 C13 H13 120.6 ?
C12 C13 H13 120.6 ?
O6 C14 C15 108.81(12) ?
O6 C14 Cl8 110.96(10) ?
C15 C14 Cl8 110.78(10) ?
O6 C14 Cl7 110.30(10) ?
C15 C14 Cl7 109.32(10) ?
Cl8 C14 Cl7 106.65(7) ?
C20 C15 C16 117.43(13) ?
C20 C15 C14 119.96(13) ?
C16 C15 C14 122.60(13) ?
C17 C16 C15 122.63(14) ?
C17 C16 O4 120.41(13) ?
C15 C16 O4 116.95(13) ?
C16 C17 C18 119.01(15) ?
C16 C17 H17 120.5 ?
C18 C17 H17 120.5 ?
C19 C18 C17 119.83(15) ?
C19 C18 H18 120.1 ?
C17 C18 H18 120.1 ?
C18 C19 C20 120.68(15) ?
C18 C19 H19 119.7 ?
C20 C19 H19 119.7 ?
C19 C20 C15 120.38(14) ?
C19 C20 H20 119.8 ?
C15 C20 H20 119.8 ?
C26 C21 C22 121.67(14) ?
C26 C21 O6 119.67(13) ?
C22 C21 O6 118.43(14) ?
C21 C22 C23 118.91(16) ?
C21 C22 H22 120.5 ?
C23 C22 H22 120.5 ?
C24 C23 C22 120.32(16) ?
C24 C23 H23 119.8 ?
C22 C23 H23 119.8 ?
C23 C24 C25 119.98(16) ?
C23 C24 H24 120.0 ?
C25 C24 H24 120.0 ?
C24 C25 C26 120.49(17) ?
C24 C25 H25 119.8 ?
C26 C25 H25 119.8 ?
C21 C26 C25 118.61(15) ?
C21 C26 H26 120.7 ?
C25 C26 H26 120.7 ?

loop_
_geom_bond_atom_site_label_1
_geom_bond_atom_site_label_2
_geom_bond_distance
_geom_bond_publ_flag
Cl1 P1 1.9897(6) y
Cl2 P1 1.9935(6) y
Cl3 C1 1.8063(15) ?
Cl4 C1 1.8257(15) ?
Cl5 P2 1.9860(6) ?
Cl6 P2 1.9917(6) ?
Cl7 C14 1.8277(15) ?
Cl8 C14 1.8033(15) ?
O1 C3 1.4156(17) ?
O1 P1 1.5720(10) y
O2 P1 1.4530(10) y
O3 C1 1.383(2) y
O3 C8 1.422(2) y
O4 C16 1.4132(18) ?
O4 P2 1.5786(11) ?
O5 P2 1.4523(12) ?
O6 C14 1.3810(18) ?
O6 C21 1.4182(17) ?
C1 C2 1.520(2) ?
C2 C7 1.401(2) ?
C2 C3 1.406(2) ?
C3 C4 1.384(2) ?
C4 C5 1.399(2) ?
C4 H4 0.9300 ?
C5 C6 1.385(2) ?
C5 H5 0.9300 ?
C6 C7 1.394(2) ?
C6 H6 0.9300 ?
C7 H7 0.9300 ?
C8 C9 1.378(2) ?
C8 C13 1.390(2) ?
C9 C10 1.397(2) ?
C9 H9 0.9300 ?
C10 C11 1.387(2) ?
C10 H10 0.9300 ?
C11 C12 1.387(2) ?
C11 H11 0.9300 ?
C12 C13 1.397(2) ?
C12 H12 0.9300 ?
C13 H13 0.9300 ?
C14 C15 1.520(2) ?
C15 C20 1.403(2) ?
C15 C16 1.404(2) ?
C16 C17 1.382(2) ?
C17 C18 1.398(2) ?
C17 H17 0.9300 ?
C18 C19 1.386(2) ?
C18 H18 0.9300 ?
C19 C20 1.401(2) ?
C19 H19 0.9300 ?
C20 H20 0.9300 ?
C21 C26 1.380(2) ?
C21 C22 1.385(2) ?
C22 C23 1.394(2) ?
C22 H22 0.9300 ?
C23 C24 1.381(3) ?
C23 H23 0.9300 ?
C24 C25 1.384(3) ?
C24 H24 0.9300 ?
C25 C26 1.398(2) ?
C25 H25 0.9300 ?
C26 H26 0.9300 ?

loop_
_cod_related_entry_id
_cod_related_entry_database
_cod_related_entry_code
1 ChemSpider 10449920
